data_4349905
loop_
_publ_author_name
'Bazhin, Denis N.'
'Kudyakova, Yulia S.'
'Bogomyakov, Artem S.'
'Slepukhin, Pavel A.'
'Kim, Grigory A.'
'Burgart, Yanina V.'
'Saloutin, Victor I.'

_publ_section_title
;
 Dinuclear lanthanide--lithium complexes based on fluorinated
 \b-diketonate with acetal group: magnetism and effect of crystal packing
 on mechanoluminescence
;
_journal_issue 1
_journal_name_full 'Inorganic Chemistry Frontiers'
_journal_page_first 40
_journal_paper_doi 10.1039/C8QI00772A
_journal_volume 6
_journal_year 2019
_chemical_formula_moiety 'C32 H42 Eu F12 Li O17'
_chemical_formula_sum 'C32 H42 Eu F12 Li O17'
_chemical_formula_weight 1085.56
_space_group_crystal_system monoclinic
_space_group_IT_number 14
_space_group_name_Hall '-P 2ybc'
_space_group_name_H-M_alt 'P 1 21/c 1'
_atom_sites_solution_hydrogens geom
_atom_sites_solution_primary direct
_atom_sites_solution_secondary difmap
_audit_creation_date 2016-06-09
_audit_creation_method
;
  Olex2 1.2-ac2
  (compiled 2012.03.27 svn.r2268, GUI svn.r4156)
;
_audit_update_record
;
2018-07-12 deposited with the CCDC.
2018-09-18 downloaded from the CCDC.
;
_cell_angle_alpha 90.00
_cell_angle_beta 94.358(3)
_cell_angle_gamma 90.00
_cell_formula_units_Z 4
_cell_length_a 17.0562(4)
_cell_length_b 12.0115(4)
_cell_length_c 22.3205(6)
_cell_measurement_reflns_used 8486
_cell_measurement_temperature 295(2)
_cell_measurement_theta_max 30.5710
_cell_measurement_theta_min 2.5150
_cell_volume 4559.6(2)
_computing_cell_refinement
;
CrysAlisPro, Agilent Technologies,
Version 1.171.36.28 (release 01-02-2013 CrysAlis171 .NET)
(compiled Feb  1 2013,16:14:44)
;
_computing_data_collection
;
CrysAlisPro, Agilent Technologies,
Version 1.171.36.28 (release 01-02-2013 CrysAlis171 .NET)
(compiled Feb  1 2013,16:14:44)
;
_computing_data_reduction
;
CrysAlisPro, Agilent Technologies,
Version 1.171.36.28 (release 01-02-2013 CrysAlis171 .NET)
(compiled Feb  1 2013,16:14:44)
;
_computing_molecular_graphics
;
O. V. Dolomanov, L. J. Bourhis, R. J. Gildea, J. A. K. Howard and H. Puschmann,
OLEX2: a complete structure solution, refinement and analysis program.
J. Appl. Cryst. (2009). 42, 339-341.
;
_computing_publication_material
;
O. V. Dolomanov, L. J. Bourhis, R. J. Gildea, J. A. K. Howard and H. Puschmann,
OLEX2: a complete structure solution, refinement and analysis program.
J. Appl. Cryst. (2009). 42, 339-341.
;
_computing_structure_refinement
;
SHELXL, G.M. Sheldrick, Acta Cryst.
(2008). A64, 112-122
;
_computing_structure_solution
;
SHELXS, G.M. Sheldrick, Acta Cryst.
(2008). A64, 112-122
;
_diffrn_ambient_temperature 295(2)
_diffrn_detector_area_resol_mean 15.9555
_diffrn_measured_fraction_theta_full 0.9995
_diffrn_measured_fraction_theta_max 0.8685
_diffrn_measurement_details
;
#__ type_ start__ end____ width___ exp.time_
  1 omega  -17.00   19.00   1.0000   13.5300
omega____ theta____ kappa____ phi______ frames
    -      -20.7924  -99.0000  -90.0000 36

#__ type_ start__ end____ width___ exp.time_
  2 omega  -42.00   24.00   1.0000   13.5300
omega____ theta____ kappa____ phi______ frames
    -      -20.7924   57.0000  -90.0000 66

#__ type_ start__ end____ width___ exp.time_
  3 omega   36.00   69.00   1.0000   13.5300
omega____ theta____ kappa____ phi______ frames
    -       23.4487    0.0000 -120.0000 33

#__ type_ start__ end____ width___ exp.time_
  4 omega  -16.00   10.00   1.0000   13.5300
omega____ theta____ kappa____ phi______ frames
    -       23.4487    0.0000 -120.0000 26

#__ type_ start__ end____ width___ exp.time_
  5 omega  -50.00  -17.00   1.0000   13.5300
omega____ theta____ kappa____ phi______ frames
    -       23.4487    0.0000 -120.0000 33

#__ type_ start__ end____ width___ exp.time_
  6 omega  -23.00   58.00   1.0000   13.5300
omega____ theta____ kappa____ phi______ frames
    -       23.4487  -99.0000   60.0000 81
;
_diffrn_measurement_device_type 'Xcalibur, Eos'
_diffrn_measurement_method '\w scans'
_diffrn_orient_matrix_UB_11 0.0036334000
_diffrn_orient_matrix_UB_12 0.0576662000
_diffrn_orient_matrix_UB_13 0.0064336000
_diffrn_orient_matrix_UB_21 -0.0365964000
_diffrn_orient_matrix_UB_22 0.0099376000
_diffrn_orient_matrix_UB_23 -0.0164005000
_diffrn_orient_matrix_UB_31 -0.0197019000
_diffrn_orient_matrix_UB_32 -0.0078727000
_diffrn_orient_matrix_UB_33 0.0265489000
_diffrn_radiation_monochromator graphite
_diffrn_radiation_type 'Mo K\a'
_diffrn_radiation_wavelength 0.7107
_diffrn_reflns_av_R_equivalents 0.0267
_diffrn_reflns_av_unetI/netI 0.0395
_diffrn_reflns_limit_h_max 24
_diffrn_reflns_limit_h_min -24
_diffrn_reflns_limit_k_max 16
_diffrn_reflns_limit_k_min -15
_diffrn_reflns_limit_l_max 30
_diffrn_reflns_limit_l_min -30
_diffrn_reflns_number 27583
_diffrn_reflns_theta_full 26.00
_diffrn_reflns_theta_max 30.97
_diffrn_reflns_theta_min 2.23
_diffrn_source 'Enhance (Mo) X-ray Source'
_exptl_absorpt_coefficient_mu 1.488
_exptl_absorpt_correction_T_max 1.00000
_exptl_absorpt_correction_T_min 0.81579
_exptl_absorpt_correction_type multi-scan
_exptl_absorpt_process_details
;
CrysAlisPro, Agilent Technologies,
Version 1.171.36.28 (release 01-02-2013 CrysAlis171 .NET)
(compiled Feb  1 2013,16:14:44)
Empirical absorption correction using spherical harmonics,
 implemented in SCALE3 ABSPACK scaling algorithm.
;
_exptl_crystal_colour 'light pink'
_exptl_crystal_colour_modifier light
_exptl_crystal_colour_primary pink
_exptl_crystal_density_diffrn 1.581
_exptl_crystal_density_method 'not measured'
_exptl_crystal_description prism
_exptl_crystal_F_000 2176
_exptl_crystal_preparation Luminescent
_exptl_crystal_recrystallization_method 'Re-crystallisation from solvent: ethanol'
_exptl_crystal_size_max 0.25
_exptl_crystal_size_mid 0.2
_exptl_crystal_size_min 0.15
_refine_diff_density_max 1.216
_refine_diff_density_min -0.628
_refine_diff_density_rms 0.084
_refine_ls_extinction_method none
_refine_ls_goodness_of_fit_ref 1.006
_refine_ls_hydrogen_treatment mixed
_refine_ls_matrix_type full
_refine_ls_number_parameters 697
_refine_ls_number_reflns 12583
_refine_ls_number_restraints 122
_refine_ls_restrained_S_all 1.022
_refine_ls_R_factor_all 0.0610
_refine_ls_R_factor_gt 0.0388
_refine_ls_shift/su_max 0.001
_refine_ls_shift/su_mean 0.000
_refine_ls_structure_factor_coef Fsqd
_refine_ls_weighting_details 'calc w=1/[\s^2^(Fo^2^)+(0.0850P)^2^+0.0000P] where P=(Fo^2^+2Fc^2^)/3'
_refine_ls_weighting_scheme calc
_refine_ls_wR_factor_gt 0.1107
_refine_ls_wR_factor_ref 0.1331
_reflns_number_gt 9490
_reflns_number_total 12583
_reflns_threshold_expression >2sigma(I)
_cod_data_source_file c8qi00772a5.cif
_cod_data_source_block exp_1001
_cod_database_code 4349905
_reflns_odcompleteness_completeness 99.95
_reflns_odcompleteness_iscentric 1
_reflns_odcompleteness_theta 28.22

loop_
_space_group_symop_id
_space_group_symop_operation_xyz
1 'x, y, z'
2 '-x, y+1/2, -z+1/2'
3 '-x, -y, -z'
4 'x, -y-1/2, z-1/2'

loop_
_atom_site_label
_atom_site_type_symbol
_atom_site_fract_x
_atom_site_fract_y
_atom_site_fract_z
_atom_site_U_iso_or_equiv
_atom_site_adp_type
_atom_site_occupancy
_atom_site_symmetry_multiplicity
_atom_site_calc_flag
_atom_site_refinement_flags
_atom_site_disorder_assembly
_atom_site_disorder_group
Eu1 Eu 0.268846(9) 0.338808(13) 0.398092(7) 0.03648(7) Uani 1 1 d . B .
C12 C 0.1514(3) 0.1435(4) 0.2895(2) 0.0704(14) Uani 1 1 d . B .
H12 H 0.1233 0.0899 0.2667 0.084 Uiso 1 1 calc R . .
O16 O 0.34996(16) 0.2747(2) 0.48054(12) 0.0563(7) Uani 1 1 d . B .
O6 O 0.14249(14) 0.3073(2) 0.34473(11) 0.0456(5) Uani 1 1 d . B .
O1 O 0.39744(14) 0.3543(2) 0.36844(12) 0.0494(6) Uani 1 1 d . . .
O11 O 0.17213(13) 0.4657(2) 0.42568(11) 0.0437(5) Uani 1 1 d . B .
O10 O 0.31514(13) 0.5060(2) 0.45945(12) 0.0509(6) Uani 1 1 d . . .
C4 C 0.3586(2) 0.1894(4) 0.51234(18) 0.0525(9) Uani 1 1 d . . .
O2 O 0.26813(14) 0.4649(2) 0.31450(11) 0.0484(6) Uani 1 1 d . . .
O15 O 0.20834(16) 0.1870(2) 0.44424(13) 0.0562(7) Uani 1 1 d . . .
C13 C 0.1109(2) 0.2302(3) 0.31486(17) 0.0531(9) Uani 1 1 d . . .
O5 O 0.27989(18) 0.1946(3) 0.32738(15) 0.0651(8) Uani 1 1 d . . .
O20 O 0.09656(18) 0.5302(3) 0.29963(14) 0.0727(9) Uani 1 1 d . . .
H20A H 0.0670 0.5103 0.2684 0.109 Uiso 1 1 d R . .
H20B H 0.1450 0.5229 0.2917 0.109 Uiso 1 1 d R . .
O4 O 0.20751(16) 0.5330(3) 0.20358(13) 0.0653(8) Uani 1 1 d . B .
O3 O 0.33586(17) 0.5732(3) 0.18252(12) 0.0619(7) Uani 1 1 d . B .
O7 O -0.00437(16) 0.3222(3) 0.33778(15) 0.0628(8) Uani 1 1 d . . .
C21 C 0.1809(2) 0.5555(3) 0.45541(17) 0.0496(8) Uani 1 1 d . . .
C2 C 0.2323(2) 0.1103(3) 0.47856(18) 0.0498(8) Uani 1 1 d . B .
C27 C 0.286(4) 0.697(3) 0.436(3) 0.089(4) Uani 0.35 1 d P A 1
H27A H 0.3413 0.7086 0.4391 0.134 Uiso 0.35 1 calc PR A 1
H27B H 0.2598 0.7597 0.4523 0.134 Uiso 0.35 1 calc PR A 1
H27C H 0.2671 0.6868 0.3947 0.134 Uiso 0.35 1 calc PR A 1
C10 C 0.2741(5) 0.0372(9) 0.2675(5) 0.133(4) Uani 1 1 d . . .
C34 C 0.2676(4) 0.6849(4) 0.2535(3) 0.0802(15) Uani 1 1 d . B .
H34A H 0.2479 0.7353 0.2226 0.120 Uiso 1 1 calc R . .
H34B H 0.3163 0.7128 0.2721 0.120 Uiso 1 1 calc R . .
H34C H 0.2300 0.6783 0.2832 0.120 Uiso 1 1 calc R . .
C11 C 0.2329(3) 0.1355(5) 0.2976(2) 0.0750(14) Uani 1 1 d . B .
C3 C 0.3035(3) 0.1031(4) 0.5124(2) 0.0599(10) Uani 1 1 d . B .
H3 H 0.3149 0.0399 0.5356 0.072 Uiso 1 1 calc R . .
C23 C 0.2608(6) 0.5745(8) 0.4898(4) 0.051(2) Uani 0.65 1 d PDU B 2
C33 C 0.2813(2) 0.5700(4) 0.22587(18) 0.0545(9) Uani 1 1 d . . .
C36 C 0.3162(3) 0.6444(4) 0.1324(2) 0.0734(14) Uani 1 1 d . . .
H36A H 0.3485 0.6263 0.1004 0.110 Uiso 1 1 calc R B .
H36B H 0.3249 0.7206 0.1441 0.110 Uiso 1 1 calc R . .
H36C H 0.2618 0.6342 0.1189 0.110 Uiso 1 1 calc R . .
C20 C 0.1204(3) 0.6279(4) 0.4660(2) 0.0637(11) Uani 1 1 d . B .
H20 H 0.1327 0.6918 0.4883 0.076 Uiso 1 1 calc R . .
C1 C 0.1732(3) 0.0158(4) 0.4828(2) 0.0659(12) Uani 1 1 d . . .
C24 C 0.260(3) 0.551(2) 0.5578(9) 0.087(2) Uani 0.65 1 d PDU B 2
H24A H 0.2388 0.4779 0.5637 0.130 Uiso 0.65 1 calc PR B 2
H24B H 0.2286 0.6054 0.5760 0.130 Uiso 0.65 1 calc PR B 2
H24C H 0.3130 0.5538 0.5761 0.130 Uiso 0.65 1 calc PR B 2
O19 O 0.44134(18) 0.0793(3) 0.57792(14) 0.0734(9) Uani 1 1 d . . .
O12 O 0.01325(16) 0.5356(3) 0.41461(13) 0.0655(8) Uani 1 1 d . . .
C15 C 0.0246(7) 0.2410(11) 0.2943(5) 0.055(3) Uani 0.50 1 d PU C 1
C28 C 0.3971(2) 0.5210(4) 0.4783(2) 0.0709(13) Uani 1 1 d . B .
H28A H 0.4201 0.4504 0.4897 0.106 Uiso 1 1 calc R . .
H28B H 0.4021 0.5709 0.5120 0.106 Uiso 1 1 calc R . .
H28C H 0.4238 0.5518 0.4458 0.106 Uiso 1 1 calc R . .
C31 C 0.3929(2) 0.4552(4) 0.27755(19) 0.0639(12) Uani 1 1 d . . .
H31 H 0.4230 0.4761 0.2464 0.077 Uiso 1 1 calc R B .
F16 F 0.1580(3) -0.0307(3) 0.42890(19) 0.1329(15) Uani 1 1 d . B .
C32 C 0.3146(2) 0.4914(3) 0.27637(16) 0.0471(8) Uani 1 1 d . B .
F11 F 0.3086(11) -0.0316(12) 0.3143(7) 0.154(6) Uani 0.50 1 d PU B 2
F10 F 0.2313(6) -0.0169(11) 0.2283(6) 0.114(4) Uani 0.50 1 d PU B 2
C9 C 0.5088(3) 0.0571(5) 0.6182(2) 0.0969(19) Uani 1 1 d . D .
H9A H 0.5555 0.0631 0.5970 0.145 Uiso 1 1 calc R . .
H9B H 0.5050 -0.0167 0.6342 0.145 Uiso 1 1 calc R . .
H9C H 0.5110 0.1101 0.6505 0.145 Uiso 1 1 calc R . .
F18 F 0.1977(2) -0.0683(3) 0.51577(19) 0.1246(15) Uani 1 1 d . B .
C37 C -0.0152(3) 0.7027(5) 0.4632(3) 0.0759(14) Uani 1 1 d . . .
C30 C 0.4267(2) 0.3901(4) 0.32286(18) 0.0553(10) Uani 1 1 d . B .
O13 O 0.2841(3) 0.6851(5) 0.4861(3) 0.0764(15) Uani 0.65 1 d P B 2
C18 C -0.0870(3) 0.3408(6) 0.3388(4) 0.120(3) Uani 1 1 d . C .
H18A H -0.1099 0.3496 0.2984 0.180 Uiso 1 1 calc R . .
H18B H -0.0959 0.4069 0.3615 0.180 Uiso 1 1 calc R . .
H18C H -0.1107 0.2782 0.3572 0.180 Uiso 1 1 calc R . .
F15 F 0.5548(2) 0.3750(5) 0.3660(2) 0.158(2) Uani 1 1 d . B .
O8 O -0.0156(3) 0.2063(6) 0.2576(3) 0.0626(15) Uani 0.50 1 d P C 2
F14 F 0.5157(3) 0.2447(6) 0.3166(3) 0.189(3) Uani 1 1 d . B .
F17 F 0.1069(2) 0.0477(3) 0.4971(3) 0.160(2) Uani 1 1 d . B .
F1 F -0.0244(8) 0.7008(11) 0.5203(4) 0.105(3) Uani 0.50 1 d PU C 2
F3 F 0.0058(7) 0.7998(9) 0.4452(9) 0.124(5) Uani 0.50 1 d PU C 2
F9 F 0.2675(17) 0.056(2) 0.2098(9) 0.259(10) Uani 0.50 1 d PU B 1
C5 C 0.4288(5) 0.1916(9) 0.5603(4) 0.052(2) Uani 0.65 1 d PU D 1
C35 C 0.2096(3) 0.4261(5) 0.1775(2) 0.0794(14) Uani 1 1 d . . .
H35A H 0.2483 0.4249 0.1485 0.119 Uiso 1 1 calc R B .
H35B H 0.1589 0.4089 0.1581 0.119 Uiso 1 1 calc R . .
H35C H 0.2229 0.3720 0.2082 0.119 Uiso 1 1 calc R . .
O17 O 0.4933(3) 0.2390(5) 0.5365(2) 0.0706(13) Uani 0.65 1 d P D 1
C29 C 0.5126(3) 0.3544(6) 0.3187(3) 0.088(2) Uani 1 1 d . . .
C19 C 0.0424(2) 0.6110(4) 0.44562(18) 0.0563(10) Uani 1 1 d . B .
C8 C 0.4099(4) 0.2739(7) 0.6164(3) 0.108(2) Uani 1 1 d . D 1
H8A H 0.4026 0.3487 0.6019 0.161 Uiso 1 1 calc R D 1
H8B H 0.4530 0.2718 0.6465 0.161 Uiso 1 1 calc R D 1
H8C H 0.3629 0.2491 0.6334 0.161 Uiso 1 1 calc R D 1
F2 F -0.0847(6) 0.6920(14) 0.4358(8) 0.125(4) Uani 0.50 1 d PU C 2
C7 C 0.5127(4) 0.1781(5) 0.4901(3) 0.094(2) Uani 1 1 d . D 2
H7A H 0.5343 0.1053 0.4845 0.142 Uiso 1 1 calc R D 2
H7B H 0.5542 0.2284 0.5034 0.142 Uiso 1 1 calc R D 2
H7C H 0.4877 0.2040 0.4527 0.142 Uiso 1 1 calc R D 2
C16 C 0.0066(4) 0.2841(6) 0.2214(2) 0.0984(19) Uani 1 1 d . C 2
H16A H -0.0324 0.2925 0.1883 0.148 Uiso 1 1 calc R C 2
H16B H 0.0559 0.2636 0.2064 0.148 Uiso 1 1 calc R C 2
H16C H 0.0126 0.3532 0.2429 0.148 Uiso 1 1 calc R C 2
C17 C -0.0070(3) 0.1086(5) 0.3545(2) 0.0864(16) Uani 1 1 d . C 1
H17A H 0.0170 0.0365 0.3588 0.130 Uiso 1 1 calc R C 1
H17B H -0.0590 0.1058 0.3682 0.130 Uiso 1 1 calc R C 1
H17C H 0.0240 0.1618 0.3781 0.130 Uiso 1 1 calc R C 1
F5 F -0.0833(9) 0.6537(10) 0.4766(9) 0.148(6) Uani 0.50 1 d PU C 1
Li3 Li 0.0762(3) 0.4374(6) 0.3682(3) 0.0507(14) Uani 1 1 d . B .
O18 O 0.4605(6) 0.2696(7) 0.5787(4) 0.058(2) Uani 0.35 1 d P D 2
F13 F 0.5441(2) 0.3842(7) 0.2734(2) 0.207(3) Uani 1 1 d . B .
O14 O 0.2747(5) 0.6300(10) 0.5304(4) 0.061(2) Uani 0.35 1 d PD A 1
O9 O -0.0110(4) 0.1376(6) 0.2994(3) 0.0681(17) Uani 0.50 1 d P C 1
F7 F 0.2255(11) -0.0527(13) 0.2698(10) 0.210(7) Uani 0.50 1 d PU B 1
F12 F 0.3321(8) 0.0845(10) 0.2327(8) 0.148(4) Uani 0.50 1 d PU B 2
F6 F -0.0343(12) 0.7644(14) 0.4221(5) 0.130(5) Uani 0.50 1 d PU C 1
F4 F 0.0118(7) 0.7658(14) 0.5075(7) 0.136(4) Uani 0.50 1 d PU C 1
F8 F 0.3338(9) 0.0109(16) 0.2844(9) 0.159(6) Uani 0.50 1 d PU B 1
C14 C 0.0164(7) 0.2187(10) 0.3171(5) 0.051(2) Uani 0.50 1 d PU C 2
C6 C 0.4461(10) 0.1720(15) 0.5420(7) 0.051(4) Uani 0.35 1 d PU D 2
C22 C 0.2682(10) 0.6003(13) 0.4689(6) 0.042(3) Uani 0.35 1 d PU A 1
C25 C 0.259(5) 0.539(4) 0.568(2) 0.087(2) Uani 0.35 1 d PD A 1
H25A H 0.2786 0.4721 0.5509 0.130 Uiso 0.35 1 calc PR A 1
H25B H 0.2031 0.5329 0.5701 0.130 Uiso 0.35 1 calc PR A 1
H25C H 0.2840 0.5512 0.6070 0.130 Uiso 0.35 1 calc PR A 1
C26 C 0.2881(18) 0.7242(15) 0.4266(12) 0.089(4) Uani 0.65 1 d PU B 2
H26A H 0.3209 0.6755 0.4053 0.134 Uiso 0.65 1 calc PR B 2
H26B H 0.3098 0.7979 0.4274 0.134 Uiso 0.65 1 calc PR B 2
H26C H 0.2362 0.7256 0.4066 0.134 Uiso 0.65 1 calc PR B 2

loop_
_atom_site_aniso_label
_atom_site_aniso_U_11
_atom_site_aniso_U_22
_atom_site_aniso_U_33
_atom_site_aniso_U_23
_atom_site_aniso_U_13
_atom_site_aniso_U_12
Eu1 0.03168(10) 0.03307(10) 0.04403(11) -0.00161(6) -0.00136(7) 0.00198(6)
C12 0.055(3) 0.063(3) 0.091(3) -0.039(2) -0.008(2) -0.005(2)
O16 0.0559(15) 0.0478(16) 0.0623(15) 0.0160(13) -0.0153(12) -0.0109(13)
O6 0.0428(12) 0.0373(12) 0.0545(13) -0.0119(11) -0.0103(10) 0.0034(10)
O1 0.0357(12) 0.0565(16) 0.0557(14) 0.0080(12) 0.0011(11) 0.0097(11)
O11 0.0342(11) 0.0398(13) 0.0563(13) -0.0128(11) -0.0020(10) 0.0012(10)
O10 0.0320(11) 0.0468(15) 0.0723(15) -0.0184(12) -0.0056(11) -0.0002(10)
C4 0.049(2) 0.050(2) 0.056(2) -0.0005(17) -0.0152(17) -0.0073(17)
O2 0.0385(12) 0.0537(16) 0.0540(13) 0.0107(12) 0.0093(10) 0.0126(11)
O15 0.0420(13) 0.0538(16) 0.0710(17) 0.0199(14) -0.0068(12) -0.0022(12)
C13 0.051(2) 0.043(2) 0.062(2) -0.0138(17) -0.0105(17) -0.0008(17)
O5 0.0491(15) 0.0629(18) 0.084(2) -0.0345(17) 0.0102(15) 0.0019(15)
O20 0.0529(16) 0.085(2) 0.0804(19) 0.0260(18) 0.0095(14) 0.0227(17)
O4 0.0461(14) 0.082(2) 0.0661(16) 0.0149(16) -0.0059(12) 0.0012(15)
O3 0.0515(15) 0.074(2) 0.0604(15) 0.0189(15) 0.0055(12) -0.0056(14)
O7 0.0356(13) 0.067(2) 0.083(2) -0.0197(15) -0.0113(13) -0.0016(12)
C21 0.0423(18) 0.043(2) 0.063(2) -0.0158(17) -0.0037(16) 0.0037(15)
C2 0.0433(18) 0.044(2) 0.062(2) 0.0042(17) 0.0011(16) -0.0017(16)
C27 0.081(5) 0.067(10) 0.118(11) 0.011(7) -0.003(6) -0.018(8)
C10 0.083(5) 0.128(7) 0.185(9) -0.110(7) -0.005(5) 0.009(5)
C34 0.098(4) 0.061(3) 0.080(3) 0.007(3) -0.006(3) 0.015(3)
C11 0.075(3) 0.066(3) 0.084(3) -0.036(3) -0.001(3) 0.004(3)
C3 0.056(2) 0.047(2) 0.074(3) 0.013(2) -0.017(2) -0.0038(19)
C23 0.044(3) 0.047(4) 0.062(5) -0.013(4) 0.003(4) -0.004(3)
C33 0.046(2) 0.057(2) 0.060(2) 0.0117(19) 0.0027(17) 0.0008(18)
C36 0.078(3) 0.081(3) 0.060(2) 0.021(2) -0.009(2) -0.017(3)
C20 0.057(2) 0.056(2) 0.078(3) -0.025(2) 0.000(2) 0.015(2)
C1 0.054(2) 0.048(2) 0.092(3) 0.018(2) -0.019(2) -0.0085(19)
C24 0.076(3) 0.119(7) 0.063(7) -0.008(5) -0.011(7) -0.005(5)
O19 0.0650(19) 0.068(2) 0.0822(19) 0.0257(17) -0.0281(15) -0.0043(16)
O12 0.0418(14) 0.076(2) 0.0783(18) -0.0239(16) 0.0004(13) 0.0083(14)
C15 0.047(5) 0.059(6) 0.058(6) -0.004(5) -0.010(5) -0.010(4)
C28 0.0352(18) 0.065(3) 0.110(3) -0.030(3) -0.014(2) -0.0060(18)
C31 0.0396(18) 0.089(3) 0.064(2) 0.024(2) 0.0105(17) 0.012(2)
F16 0.165(4) 0.094(3) 0.132(3) 0.002(2) -0.039(3) -0.057(3)
C32 0.0405(17) 0.049(2) 0.0514(18) 0.0048(16) 0.0029(14) 0.0060(16)
F11 0.180(13) 0.095(7) 0.180(11) -0.022(7) -0.030(9) 0.077(8)
F10 0.107(6) 0.098(7) 0.137(7) -0.088(6) 0.020(6) 0.000(5)
C9 0.086(4) 0.104(5) 0.093(3) 0.031(3) -0.042(3) -0.001(3)
F18 0.110(3) 0.081(2) 0.173(3) 0.064(2) -0.060(2) -0.041(2)
C37 0.064(3) 0.082(4) 0.081(3) -0.016(3) 0.004(3) 0.028(3)
C30 0.0331(16) 0.070(3) 0.063(2) 0.004(2) 0.0034(16) 0.0131(18)
O13 0.062(3) 0.058(3) 0.107(4) -0.033(3) -0.011(3) -0.001(2)
C18 0.035(2) 0.127(6) 0.194(8) -0.047(5) -0.020(4) 0.010(3)
F15 0.0463(18) 0.262(6) 0.158(4) -0.035(4) -0.032(2) 0.028(3)
O8 0.061(3) 0.071(4) 0.053(3) -0.012(3) -0.013(3) -0.022(3)
F14 0.089(3) 0.174(5) 0.304(7) -0.043(5) 0.024(4) 0.075(3)
F17 0.079(2) 0.085(3) 0.327(7) 0.016(3) 0.079(3) -0.021(2)
F1 0.122(8) 0.125(7) 0.071(4) -0.005(5) 0.040(5) 0.060(6)
F3 0.104(7) 0.056(5) 0.219(15) 0.003(7) 0.051(8) 0.030(5)
F9 0.296(18) 0.286(18) 0.205(13) -0.112(13) 0.092(13) 0.047(14)
C5 0.049(4) 0.058(5) 0.049(4) 0.007(4) -0.006(3) 0.001(3)
C35 0.086(4) 0.075(4) 0.075(3) -0.007(3) -0.003(3) -0.021(3)
O17 0.055(3) 0.082(4) 0.073(3) 0.006(3) -0.008(2) -0.010(3)
C29 0.045(2) 0.141(6) 0.078(3) 0.033(4) 0.013(2) 0.030(3)
C19 0.054(2) 0.058(3) 0.058(2) -0.0102(19) 0.0081(18) 0.015(2)
C8 0.119(6) 0.118(6) 0.080(4) -0.008(4) -0.026(4) 0.011(5)
F2 0.056(5) 0.145(10) 0.171(10) -0.047(8) -0.015(6) 0.046(5)
C7 0.071(4) 0.096(5) 0.112(5) -0.018(3) -0.021(3) 0.015(3)
C16 0.097(4) 0.118(5) 0.077(3) 0.000(4) -0.012(3) -0.037(4)
C17 0.079(4) 0.096(4) 0.083(3) -0.006(3) -0.004(3) -0.029(3)
F5 0.107(8) 0.132(8) 0.218(12) 0.014(9) 0.104(9) 0.039(6)
Li3 0.039(3) 0.049(4) 0.063(3) -0.009(3) -0.003(3) 0.002(3)
O18 0.069(5) 0.050(5) 0.051(4) -0.010(4) -0.013(4) -0.006(4)
F13 0.068(2) 0.389(9) 0.171(4) 0.138(5) 0.061(3) 0.082(4)
O14 0.051(5) 0.080(7) 0.050(5) -0.027(5) -0.010(4) 0.006(5)
O9 0.063(4) 0.071(4) 0.066(4) -0.016(3) -0.018(3) -0.027(3)
F7 0.218(13) 0.119(10) 0.287(15) -0.111(11) -0.010(13) 0.061(9)
F12 0.132(7) 0.138(8) 0.189(10) -0.080(7) 0.110(8) -0.018(6)
F6 0.170(13) 0.125(11) 0.101(6) 0.026(7) 0.043(8) 0.090(9)
F4 0.118(8) 0.142(9) 0.145(9) -0.091(8) -0.009(6) 0.070(7)
F8 0.119(8) 0.164(14) 0.194(13) -0.090(10) 0.003(9) 0.073(9)
C14 0.044(4) 0.055(6) 0.051(5) -0.012(4) -0.006(4) -0.007(4)
C6 0.049(7) 0.050(7) 0.052(7) 0.001(6) -0.001(5) -0.004(6)
C22 0.040(5) 0.041(6) 0.043(6) -0.009(5) -0.006(5) -0.011(5)
C25 0.076(3) 0.119(7) 0.063(7) -0.008(5) -0.011(7) -0.005(5)
C26 0.081(5) 0.067(10) 0.118(11) 0.011(7) -0.003(6) -0.018(8)

loop_
_atom_type_symbol
_atom_type_description
_atom_type_scat_dispersion_real
_atom_type_scat_dispersion_imag
_atom_type_scat_source
C C 0.0033 0.0016 'International Tables Vol C Tables 4.2.6.8 and 6.1.1.4'
H H 0.0000 0.0000 'International Tables Vol C Tables 4.2.6.8 and 6.1.1.4'
Eu Eu -0.1578 3.6682 'International Tables Vol C Tables 4.2.6.8 and 6.1.1.4'
F F 0.0171 0.0103 'International Tables Vol C Tables 4.2.6.8 and 6.1.1.4'
Li Li -0.0003 0.0001 'International Tables Vol C Tables 4.2.6.8 and 6.1.1.4'
O O 0.0106 0.0060 'International Tables Vol C Tables 4.2.6.8 and 6.1.1.4'

loop_
_geom_angle_atom_site_label_1
_geom_angle_atom_site_label_2
_geom_angle_atom_site_label_3
_geom_angle
O16 Eu1 O6 141.94(9)
O16 Eu1 O11 112.89(9)
O16 Eu1 O10 72.17(9)
O16 Eu1 O2 141.60(9)
O16 Eu1 O15 69.94(9)
O16 Eu1 O5 102.20(11)
O16 Eu1 Li3 138.37(13)
O6 Eu1 O10 128.60(8)
O6 Eu1 Li3 33.93(12)
O1 Eu1 O16 74.88(9)
O1 Eu1 O6 133.84(9)
O1 Eu1 O11 135.14(9)
O1 Eu1 O10 80.16(9)
O1 Eu1 O2 71.37(8)
O1 Eu1 O15 129.14(9)
O1 Eu1 O5 75.28(10)
O1 Eu1 Li3 143.29(13)
O11 Eu1 O6 67.31(8)
O11 Eu1 O10 62.68(8)
O11 Eu1 O2 80.40(8)
O11 Eu1 O15 92.71(10)
O11 Eu1 Li3 33.81(12)
O10 Eu1 Li3 94.84(12)
O2 Eu1 O6 76.33(9)
O2 Eu1 O10 84.41(9)
O2 Eu1 Li3 71.96(12)
O15 Eu1 O6 72.04(9)
O15 Eu1 O10 120.35(10)
O15 Eu1 O2 147.81(9)
O15 Eu1 Li3 84.83(13)
O5 Eu1 O6 70.64(10)
O5 Eu1 O11 137.79(9)
O5 Eu1 O10 155.41(9)
O5 Eu1 O2 86.54(12)
O5 Eu1 O15 77.59(12)
O5 Eu1 Li3 104.00(13)
C13 C12 H12 119.4
C11 C12 H12 119.4
C11 C12 C13 121.3(4)
C4 O16 Eu1 138.8(2)
C13 O6 Eu1 135.9(2)
C13 O6 Li3 119.3(3)
Li3 O6 Eu1 104.3(2)
C30 O1 Eu1 134.4(2)
C21 O11 Eu1 128.9(2)
C21 O11 Li3 122.0(3)
Li3 O11 Eu1 105.8(2)
C23 O10 Eu1 121.5(4)
C28 O10 Eu1 121.0(2)
C28 O10 C23 115.7(4)
C22 O10 Eu1 124.2(6)
C22 O10 C23 23.5(5)
C22 O10 C28 113.8(6)
O16 C4 C3 123.9(4)
O16 C4 C5 115.6(5)
O16 C4 C6 114.1(7)
C3 C4 C5 119.8(5)
C3 C4 C6 120.5(8)
C5 C4 C6 20.8(5)
C32 O2 Eu1 136.4(2)
C2 O15 Eu1 134.6(2)
C12 C13 C15 116.2(6)
C12 C13 C14 118.2(5)
O6 C13 C12 124.7(4)
O6 C13 C15 118.1(6)
O6 C13 C14 116.0(5)
C15 C13 C14 21.7(4)
C11 O5 Eu1 134.7(3)
H20A O20 H20B 108.5
Li3 O20 H20A 110.3
Li3 O20 H20B 109.5
C33 O4 C35 112.8(4)
C33 O3 C36 115.6(4)
C15 O7 Li3 114.5(5)
C18 O7 C15 119.4(6)
C18 O7 Li3 122.2(4)
C14 O7 C15 23.8(5)
C14 O7 C18 115.0(6)
C14 O7 Li3 122.7(5)
O11 C21 C23 117.0(4)
O11 C21 C20 124.4(4)
O11 C21 C22 117.2(7)
C23 C21 C22 21.4(5)
C20 C21 C23 117.9(5)
C20 C21 C22 117.1(7)
O15 C2 C3 128.0(4)
O15 C2 C1 113.6(3)
C3 C2 C1 118.5(4)
F11 C10 C11 107.3(9)
F10 C10 C11 115.5(8)
F10 C10 F11 113.0(13)
F10 C10 F9 53.7(13)
F10 C10 F7 45.9(8)
F10 C10 F12 102.4(12)
F9 C10 C11 106.7(13)
F9 C10 F11 145.7(13)
F9 C10 F7 99.7(14)
F9 C10 F12 53.3(14)
F7 C10 C11 106.8(9)
F7 C10 F11 74.4(13)
F7 C10 F12 141.9(10)
F12 C10 C11 106.8(8)
F12 C10 F11 111.6(12)
F8 C10 C11 120.3(9)
F8 C10 F11 42.7(12)
F8 C10 F10 123.7(11)
F8 C10 F9 113.4(16)
F8 C10 F7 107.9(17)
F8 C10 F12 68.9(12)
H34A C34 H34B 109.5
H34A C34 H34C 109.5
H34B C34 H34C 109.5
C33 C34 H34A 109.5
C33 C34 H34B 109.5
C33 C34 H34C 109.5
C12 C11 C10 118.4(5)
O5 C11 C12 129.5(4)
O5 C11 C10 112.1(5)
C4 C3 H3 119.5
C2 C3 C4 120.9(4)
C2 C3 H3 119.5
O10 C23 C21 105.0(6)
O10 C23 C24 114.0(17)
C21 C23 C24 113.1(17)
O13 C23 O10 108.6(6)
O13 C23 C21 111.1(7)
O13 C23 C24 105.0(12)
O4 C33 O3 113.2(3)
O4 C33 C34 105.6(4)
O4 C33 C32 109.7(3)
O3 C33 C34 112.6(4)
O3 C33 C32 107.3(3)
C34 C33 C32 108.3(4)
O3 C36 H36A 109.5
O3 C36 H36B 109.5
O3 C36 H36C 109.5
H36A C36 H36B 109.5
H36A C36 H36C 109.5
H36B C36 H36C 109.5
C21 C20 H20 117.9
C21 C20 C19 124.1(4)
C19 C20 H20 117.9
F16 C1 C2 109.9(4)
F18 C1 C2 115.3(4)
F18 C1 F16 102.5(4)
F17 C1 C2 113.6(4)
F17 C1 F16 103.9(5)
F17 C1 F18 110.3(5)
C23 C24 H24A 109.5
C23 C24 H24B 109.5
C23 C24 H24C 109.5
H24A C24 H24B 109.5
H24A C24 H24C 109.5
H24B C24 H24C 109.5
C5 O19 C9 116.7(5)
C6 O19 C9 115.9(8)
C6 O19 C5 23.5(6)
C19 O12 Li3 122.2(3)
O7 C15 C13 102.9(7)
O9 C15 C13 108.6(9)
O9 C15 O7 111.4(9)
O10 C28 H28A 109.5
O10 C28 H28B 109.5
O10 C28 H28C 109.5
H28A C28 H28B 109.5
H28A C28 H28C 109.5
H28B C28 H28C 109.5
C32 C31 H31 118.8
C30 C31 H31 118.8
C30 C31 C32 122.5(4)
O2 C32 C33 115.9(3)
O2 C32 C31 124.1(3)
C31 C32 C33 120.0(3)
O19 C9 H9A 109.5
O19 C9 H9B 109.5
O19 C9 H9C 109.5
H9A C9 H9B 109.5
H9A C9 H9C 109.5
H9B C9 H9C 109.5
F1 C37 C19 111.3(6)
F1 C37 F2 106.7(9)
F1 C37 F5 66.8(8)
F1 C37 F4 47.6(7)
F3 C37 F1 112.2(10)
F3 C37 C19 111.5(7)
F3 C37 F2 102.0(10)
F3 C37 F5 136.3(8)
F3 C37 F4 67.7(9)
F2 C37 C19 112.7(6)
F2 C37 F5 45.1(8)
F2 C37 F4 132.3(7)
F5 C37 C19 108.6(7)
F6 C37 F1 135.6(8)
F6 C37 F3 43.4(9)
F6 C37 C19 112.6(7)
F6 C37 F2 61.2(9)
F6 C37 F5 104.4(11)
F6 C37 F4 106.3(11)
F4 C37 C19 114.3(6)
F4 C37 F5 110.2(10)
O1 C30 C31 129.0(3)
O1 C30 C29 113.4(4)
C31 C30 C29 117.6(4)
C23 O13 C26 114.0(10)
O7 C18 H18A 109.5
O7 C18 H18B 109.5
O7 C18 H18C 109.5
H18A C18 H18B 109.5
H18A C18 H18C 109.5
H18B C18 H18C 109.5
C16 O8 C14 113.5(7)
C4 C5 C8 110.5(6)
O19 C5 C4 105.6(7)
O19 C5 C8 113.2(6)
O17 C5 C4 109.8(6)
O17 C5 O19 113.1(7)
O17 C5 C8 104.6(8)
O4 C35 H35A 109.5
O4 C35 H35B 109.5
O4 C35 H35C 109.5
H35A C35 H35B 109.5
H35A C35 H35C 109.5
H35B C35 H35C 109.5
F15 C29 C30 112.4(5)
F15 C29 F14 101.8(6)
F14 C29 C30 108.8(5)
F13 C29 C30 116.5(5)
F13 C29 F15 112.0(6)
F13 C29 F14 103.9(7)
C20 C19 C37 115.1(4)
O12 C19 C20 129.3(4)
O12 C19 C37 115.6(4)
H7A C7 H7B 109.5
H7A C7 H7C 109.5
H7B C7 H7C 109.5
C6 C7 H7A 109.5
C6 C7 H7B 109.5
C6 C7 H7C 109.5
O8 C16 H16A 109.5
O8 C16 H16B 109.5
O8 C16 H16C 109.5
H16A C16 H16B 109.5
H16A C16 H16C 109.5
H16B C16 H16C 109.5
O6 Li3 Eu1 41.78(13)
O6 Li3 O11 81.6(2)
O6 Li3 O7 76.4(3)
O11 Li3 Eu1 40.37(13)
O11 Li3 O7 144.9(4)
O20 Li3 Eu1 97.0(2)
O20 Li3 O6 95.9(3)
O20 Li3 O11 102.6(3)
O20 Li3 O7 106.5(3)
O7 Li3 Eu1 115.7(3)
O12 Li3 Eu1 130.6(3)
O12 Li3 O6 161.6(4)
O12 Li3 O11 90.8(3)
O12 Li3 O20 102.1(3)
O12 Li3 O7 101.7(3)
C25 O14 C22 112(3)
C17 O9 C15 109.3(7)
O7 C14 C13 102.3(7)
O7 C14 O8 108.7(9)
O8 C14 C13 107.1(7)
C4 C6 C7 111.5(10)
O19 C6 C4 104.6(11)
O19 C6 C7 120.5(12)
O19 C6 O18 110.0(12)
O18 C6 C4 104.0(11)
O18 C6 C7 105.1(12)
O10 C22 C21 103.5(9)
O10 C22 O14 110.1(11)
C27 C22 O10 116(3)
C27 C22 C21 114(3)
C27 C22 O14 107(3)
O14 C22 C21 105.8(10)
O13 C26 H26A 109.5
O13 C26 H26B 109.5
O13 C26 H26C 109.5
H26A C26 H26B 109.5
H26A C26 H26C 109.5
H26B C26 H26C 109.5

loop_
_geom_bond_atom_site_label_1
_geom_bond_atom_site_label_2
_geom_bond_distance
Eu1 O16 2.346(2)
Eu1 O6 2.412(2)
Eu1 O1 2.346(3)
Eu1 O11 2.361(2)
Eu1 O10 2.523(2)
Eu1 O2 2.403(2)
Eu1 O15 2.369(3)
Eu1 O5 2.361(3)
Eu1 Li3 3.508(6)
C12 H12 0.9300
C12 C13 1.392(6)
C12 C11 1.392(7)
O16 C4 1.249(5)
O6 C13 1.240(4)
O6 Li3 2.020(7)
O1 C30 1.243(5)
O11 C21 1.270(4)
O11 Li3 2.029(6)
O10 C23 1.446(9)
O10 C28 1.441(4)
O10 C22 1.412(17)
C4 C3 1.400(6)
C4 C5 1.544(10)
C4 C6 1.600(18)
O2 C32 1.247(4)
O15 C2 1.247(5)
C13 C15 1.514(13)
C13 C14 1.624(13)
O5 C11 1.227(6)
O20 H20A 0.8621
O20 H20B 0.8620
O20 Li3 1.947(7)
O4 C33 1.391(5)
O4 C35 1.410(6)
O3 C33 1.393(5)
O3 C36 1.429(5)
O7 C15 1.487(13)
O7 C18 1.429(6)
O7 Li3 2.031(7)
O7 C14 1.382(13)
C21 C23 1.531(10)
C21 C20 1.383(5)
C21 C22 1.591(16)
C2 C3 1.384(5)
C2 C1 1.525(6)
C27 H27A 0.9600
C27 H27B 0.9600
C27 H27C 0.9600
C27 C22 1.41(4)
C10 C11 1.554(8)
C10 F11 1.423(18)
C10 F10 1.274(12)
C10 F9 1.30(2)
C10 F7 1.36(2)
C10 F12 1.422(16)
C10 F8 1.104(16)
C34 H34A 0.9600
C34 H34B 0.9600
C34 H34C 0.9600
C34 C33 1.537(7)
C3 H3 0.9300
C23 C24 1.546(17)
C23 O13 1.390(10)
C33 C32 1.545(5)
C36 H36A 0.9600
C36 H36B 0.9600
C36 H36C 0.9600
C20 H20 0.9300
C20 C19 1.387(6)
C1 F16 1.333(6)
C1 F18 1.300(5)
C1 F17 1.259(6)
C24 H24A 0.9600
C24 H24B 0.9600
C24 H24C 0.9600
O19 C9 1.430(5)
O19 C5 1.416(10)
O19 C6 1.378(19)
O12 C19 1.223(5)
O12 Li3 1.946(7)
C15 O9 1.390(14)
C28 H28A 0.9600
C28 H28B 0.9600
C28 H28C 0.9600
C31 H31 0.9300
C31 C32 1.404(5)
C31 C30 1.370(5)
C9 H9A 0.9600
C9 H9B 0.9600
C9 H9C 0.9600
C37 F1 1.296(10)
C37 F3 1.293(13)
C37 C19 1.547(6)
C37 F2 1.298(10)
C37 F5 1.355(13)
C37 F6 1.205(12)
C37 F4 1.303(11)
C30 C29 1.536(6)
O13 C26 1.42(2)
C18 H18A 0.9600
C18 H18B 0.9600
C18 H18C 0.9600
F15 C29 1.257(7)
O8 C16 1.310(8)
O8 C14 1.405(11)
F14 C29 1.319(8)
C5 O17 1.379(11)
C5 C8 1.647(11)
C35 H35A 0.9600
C35 H35B 0.9600
C35 H35C 0.9600
C29 F13 1.234(6)
C8 H8A 0.9600
C8 H8B 0.9600
C8 H8C 0.9600
C7 H7A 0.9600
C7 H7B 0.9600
C7 H7C 0.9600
C7 C6 1.686(18)
C16 H16A 0.9600
C16 H16B 0.9600
C16 H16C 0.9600
C17 H17A 0.9600
C17 H17B 0.9600
C17 H17C 0.9600
C17 O9 1.277(8)
O18 C6 1.440(18)
O14 C22 1.414(15)
O14 C25 1.41(2)
C25 H25A 0.9600
C25 H25B 0.9600
C25 H25C 0.9600
C26 H26A 0.9600
C26 H26B 0.9600
C26 H26C 0.9600

loop_
_geom_torsion_atom_site_label_1
_geom_torsion_atom_site_label_2
_geom_torsion_atom_site_label_3
_geom_torsion_atom_site_label_4
_geom_torsion
Eu1 O16 C4 C3 -13.5(7)
Eu1 O16 C4 C5 175.9(4)
Eu1 O16 C4 C6 153.0(7)
Eu1 O6 C13 C12 -18.8(7)
Eu1 O6 C13 C15 173.2(5)
Eu1 O6 C13 C14 148.9(5)
Eu1 O6 Li3 O11 -7.9(2)
Eu1 O6 Li3 O20 94.0(2)
Eu1 O6 Li3 O7 -160.42(17)
Eu1 O6 Li3 O12 -74.2(12)
Eu1 O1 C30 C31 14.8(8)
Eu1 O1 C30 C29 -165.1(4)
Eu1 O11 C21 C23 -14.5(6)
Eu1 O11 C21 C20 175.8(3)
Eu1 O11 C21 C22 9.6(7)
Eu1 O11 Li3 O6 8.1(2)
Eu1 O11 Li3 O20 -86.1(3)
Eu1 O11 Li3 O7 59.4(6)
Eu1 O11 Li3 O12 171.4(2)
Eu1 O10 C23 C21 -23.4(7)
Eu1 O10 C23 C24 101.0(14)
Eu1 O10 C23 O13 -142.4(5)
Eu1 O10 C22 C21 20.6(10)
Eu1 O10 C22 C27 -105(3)
Eu1 O10 C22 O14 133.3(8)
Eu1 O2 C32 C33 173.1(3)
Eu1 O2 C32 C31 -7.5(6)
Eu1 O15 C2 C3 16.0(7)
Eu1 O15 C2 C1 -165.0(3)
Eu1 O5 C11 C12 9.5(11)
Eu1 O5 C11 C10 -168.5(6)
C12 C13 C15 O7 168.4(5)
C12 C13 C15 O9 50.3(10)
C12 C13 C14 O7 -173.2(5)
C12 C13 C14 O8 -59.0(10)
O16 Eu1 O6 C13 -64.8(4)
O16 Eu1 O6 Li3 105.9(3)
O16 Eu1 O1 C30 -177.2(4)
O16 Eu1 O11 C21 54.7(3)
O16 Eu1 O11 Li3 -145.9(2)
O16 Eu1 O10 C23 -114.7(5)
O16 Eu1 O10 C28 49.3(3)
O16 Eu1 O10 C22 -142.6(7)
O16 Eu1 O2 C32 42.4(4)
O16 Eu1 O15 C2 -19.7(4)
O16 Eu1 O5 C11 126.0(5)
O16 Eu1 Li3 O6 -116.8(2)
O16 Eu1 Li3 O11 51.1(3)
O16 Eu1 Li3 O20 152.27(18)
O16 Eu1 Li3 O7 -95.6(3)
O16 Eu1 Li3 O12 39.7(5)
O16 C4 C3 C2 -3.5(7)
O16 C4 C5 O19 -163.3(5)
O16 C4 C5 O17 -40.9(9)
O16 C4 C5 C8 74.0(7)
O16 C4 C6 O19 175.9(7)
O16 C4 C6 C7 -52.3(12)
O16 C4 C6 O18 60.5(12)
O6 Eu1 O16 C4 21.7(5)
O6 Eu1 O1 C30 32.2(4)
O6 Eu1 O11 C21 -166.7(3)
O6 Eu1 O11 Li3 -7.3(2)
O6 Eu1 O10 C23 28.5(5)
O6 Eu1 O10 C28 -167.4(3)
O6 Eu1 O10 C22 0.7(7)
O6 Eu1 O2 C32 -133.9(4)
O6 Eu1 O15 C2 161.8(4)
O6 Eu1 O5 C11 -15.1(5)
O6 Eu1 Li3 O11 167.9(4)
O6 Eu1 Li3 O20 -90.9(3)
O6 Eu1 Li3 O7 21.19(19)
O6 Eu1 Li3 O12 156.5(6)
O6 C13 C15 O7 -22.6(9)
O6 C13 C15 O9 -140.8(7)
O6 C13 C14 O7 18.2(8)
O6 C13 C14 O8 132.4(7)
O1 Eu1 O16 C4 -123.3(4)
O1 Eu1 O6 C13 65.0(4)
O1 Eu1 O6 Li3 -124.3(2)
O1 Eu1 O11 C21 -36.6(4)
O1 Eu1 O11 Li3 122.8(2)
O1 Eu1 O10 C23 168.1(5)
O1 Eu1 O10 C28 -27.8(3)
O1 Eu1 O10 C22 140.3(7)
O1 Eu1 O2 C32 12.7(4)
O1 Eu1 O15 C2 29.4(4)
O1 Eu1 O5 C11 -163.4(6)
O1 Eu1 Li3 O6 94.7(3)
O1 Eu1 Li3 O11 -97.4(3)
O1 Eu1 Li3 O20 3.8(4)
O1 Eu1 Li3 O7 115.9(3)
O1 Eu1 Li3 O12 -108.8(4)
O1 C30 C29 F15 -51.2(8)
O1 C30 C29 F14 60.7(7)
O1 C30 C29 F13 177.7(7)
O11 Eu1 O16 C4 103.7(4)
O11 Eu1 O6 C13 -163.5(4)
O11 Eu1 O6 Li3 7.3(2)
O11 Eu1 O1 C30 -69.7(4)
O11 Eu1 O10 C23 14.0(4)
O11 Eu1 O10 C28 178.1(3)
O11 Eu1 O10 C22 -13.8(7)
O11 Eu1 O2 C32 157.3(4)
O11 Eu1 O15 C2 -133.1(4)
O11 Eu1 O5 C11 -20.2(6)
O11 Eu1 Li3 O6 -167.9(4)
O11 Eu1 Li3 O20 101.2(3)
O11 Eu1 Li3 O7 -146.7(4)
O11 Eu1 Li3 O12 -11.4(3)
O11 C21 C23 O10 23.1(7)
O11 C21 C23 C24 -101.8(14)
O11 C21 C23 O13 140.3(6)
O11 C21 C20 C19 0.1(8)
O11 C21 C22 O10 -18.2(10)
O11 C21 C22 C27 109(3)
O11 C21 C22 O14 -134.0(9)
O10 Eu1 O16 C4 152.4(5)
O10 Eu1 O6 C13 -177.4(3)
O10 Eu1 O6 Li3 -6.7(3)
O10 Eu1 O1 C30 -103.1(4)
O10 Eu1 O11 C21 1.0(3)
O10 Eu1 O11 Li3 160.5(2)
O10 Eu1 O2 C32 94.1(4)
O10 Eu1 O15 C2 -73.4(4)
O10 Eu1 O5 C11 -160.3(5)
O10 Eu1 Li3 O6 174.7(2)
O10 Eu1 Li3 O11 -17.4(2)
O10 Eu1 Li3 O20 83.8(2)
O10 Eu1 Li3 O7 -164.1(3)
O10 Eu1 Li3 O12 -28.8(4)
O10 C23 O13 C26 58.0(16)
O2 Eu1 O16 C4 -152.4(4)
O2 Eu1 O6 C13 111.4(4)
O2 Eu1 O6 Li3 -77.9(2)
O2 Eu1 O1 C30 -15.8(4)
O2 Eu1 O11 C21 -87.6(3)
O2 Eu1 O11 Li3 71.8(2)
O2 Eu1 O10 C23 96.1(5)
O2 Eu1 O10 C28 -99.8(3)
O2 Eu1 O10 C22 68.3(7)
O2 Eu1 O15 C2 150.7(3)
O2 Eu1 O5 C11 -91.8(5)
O2 Eu1 Li3 O6 92.2(2)
O2 Eu1 Li3 O11 -99.9(2)
O2 Eu1 Li3 O20 1.3(2)
O2 Eu1 Li3 O7 113.4(3)
O2 Eu1 Li3 O12 -111.3(4)
O15 Eu1 O16 C4 19.4(4)
O15 Eu1 O6 C13 -62.5(4)
O15 Eu1 O6 Li3 108.2(2)
O15 Eu1 O1 C30 135.5(4)
O15 Eu1 O11 C21 124.0(3)
O15 Eu1 O11 Li3 -76.5(2)
O15 Eu1 O10 C23 -62.0(5)
O15 Eu1 O10 C28 102.0(3)
O15 Eu1 O10 C22 -89.9(7)
O15 Eu1 O2 C32 -123.0(4)
O15 Eu1 O5 C11 60.0(5)
O15 Eu1 Li3 O6 -65.2(2)
O15 Eu1 Li3 O11 102.8(2)
O15 Eu1 Li3 O20 -156.1(2)
O15 Eu1 Li3 O7 -44.0(3)
O15 Eu1 Li3 O12 91.3(4)
O15 C2 C3 C4 1.7(8)
O15 C2 C1 F16 61.4(5)
O15 C2 C1 F18 176.7(4)
O15 C2 C1 F17 -54.6(6)
C13 C12 C11 O5 2.8(11)
C13 C12 C11 C10 -179.4(7)
C13 O6 Li3 Eu1 172.6(4)
C13 O6 Li3 O11 164.7(3)
C13 O6 Li3 O20 -93.4(4)
C13 O6 Li3 O7 12.2(4)
C13 O6 Li3 O12 98.4(12)
C13 C15 O9 C17 63.4(10)
O5 Eu1 O16 C4 -52.4(4)
O5 Eu1 O6 C13 20.3(4)
O5 Eu1 O6 Li3 -169.0(3)
O5 Eu1 O1 C30 75.5(4)
O5 Eu1 O11 C21 -161.5(3)
O5 Eu1 O11 Li3 -2.1(3)
O5 Eu1 O10 C23 165.0(5)
O5 Eu1 O10 C28 -30.9(5)
O5 Eu1 O10 C22 137.2(7)
O5 Eu1 O2 C32 -63.0(4)
O5 Eu1 O15 C2 88.4(4)
O5 Eu1 Li3 O6 10.7(2)
O5 Eu1 Li3 O11 178.6(2)
O5 Eu1 Li3 O20 -80.3(3)
O5 Eu1 Li3 O7 31.9(3)
O5 Eu1 Li3 O12 167.2(4)
O4 C33 C32 O2 -45.9(5)
O4 C33 C32 C31 134.7(4)
O3 C33 C32 O2 -169.3(3)
O3 C33 C32 C31 11.3(5)
O7 C15 O9 C17 -49.2(10)
C21 O11 Li3 Eu1 161.2(4)
C21 O11 Li3 O6 169.3(3)
C21 O11 Li3 O20 75.1(4)
C21 O11 Li3 O7 -139.4(6)
C21 O11 Li3 O12 -27.4(4)
C21 C23 O13 C26 -57.0(15)
C21 C20 C19 O12 -2.2(9)
C21 C20 C19 C37 179.7(5)
C34 C33 C32 O2 68.9(5)
C34 C33 C32 C31 -110.5(5)
C11 C12 C13 O6 1.8(9)
C11 C12 C13 C15 170.0(7)
C11 C12 C13 C14 -165.7(6)
C3 C4 C5 O19 25.8(8)
C3 C4 C5 O17 148.1(6)
C3 C4 C5 C8 -97.0(7)
C3 C4 C6 O19 -17.1(13)
C3 C4 C6 C7 114.7(10)
C3 C4 C6 O18 -132.5(9)
C3 C2 C1 F16 -119.5(5)
C3 C2 C1 F18 -4.2(7)
C3 C2 C1 F17 124.6(5)
C23 O10 C22 C21 -71(2)
C23 O10 C22 C27 164(4)
C23 O10 C22 O14 42.1(16)
C23 C21 C20 C19 -169.5(6)
C23 C21 C22 O10 77(2)
C23 C21 C22 C27 -156(4)
C23 C21 C22 O14 -39.0(17)
C36 O3 C33 O4 60.2(5)
C36 O3 C33 C34 -59.5(5)
C36 O3 C33 C32 -178.6(3)
C20 C21 C23 O10 -166.5(5)
C20 C21 C23 C24 68.6(15)
C20 C21 C23 O13 -49.3(8)
C20 C21 C22 O10 174.5(5)
C20 C21 C22 C27 -59(3)
C20 C21 C22 O14 58.8(12)
C1 C2 C3 C4 -177.3(4)
C24 C23 O13 C26 -180(2)
C15 C13 C14 O7 -83(2)
C15 C13 C14 O8 31.5(17)
C15 O7 Li3 Eu1 -39.6(6)
C15 O7 Li3 O6 -25.3(6)
C15 O7 Li3 O11 -77.9(8)
C15 O7 Li3 O20 66.9(6)
C15 O7 Li3 O12 173.4(5)
C15 O7 C14 C13 68(2)
C15 O7 C14 O8 -45.4(17)
C28 O10 C23 C21 171.7(4)
C28 O10 C23 C24 -63.9(15)
C28 O10 C23 O13 52.7(8)
C28 O10 C22 C21 -170.6(5)
C28 O10 C22 C27 64(3)
C28 O10 C22 O14 -57.9(12)
C31 C30 C29 F15 128.8(6)
C31 C30 C29 F14 -119.3(6)
C31 C30 C29 F13 -2.3(10)
C32 C31 C30 O1 -0.8(8)
C32 C31 C30 C29 179.1(5)
F11 C10 C11 C12 -114.4(11)
F11 C10 C11 O5 63.9(12)
F10 C10 C11 C12 12.7(17)
F10 C10 C11 O5 -169.1(12)
C9 O19 C5 C4 174.1(5)
C9 O19 C5 O17 53.9(9)
C9 O19 C5 C8 -64.9(8)
C9 O19 C6 C4 -169.1(6)
C9 O19 C6 C7 64.6(14)
C9 O19 C6 O18 -58.0(14)
C30 C31 C32 O2 -2.8(7)
C30 C31 C32 C33 176.6(4)
C18 O7 C15 C13 -170.1(6)
C18 O7 C15 O9 -53.9(10)
C18 O7 Li3 Eu1 163.0(5)
C18 O7 Li3 O6 177.3(5)
C18 O7 Li3 O11 124.7(7)
C18 O7 Li3 O20 -90.5(5)
C18 O7 Li3 O12 16.0(6)
C18 O7 C14 C13 174.1(5)
C18 O7 C14 O8 61.0(10)
F1 C37 C19 C20 -69.8(11)
F1 C37 C19 O12 111.9(10)
F3 C37 C19 C20 56.4(12)
F3 C37 C19 O12 -122.0(11)
F9 C10 C11 C12 70.0(19)
F9 C10 C11 O5 -111.8(18)
C5 C4 C3 C2 166.7(5)
C5 C4 C6 O19 77(3)
C5 C4 C6 C7 -151(3)
C5 C4 C6 O18 -38(2)
C5 O19 C6 C4 -71(2)
C5 O19 C6 C7 162(3)
C5 O19 C6 O18 39.9(18)
C35 O4 C33 O3 57.7(5)
C35 O4 C33 C34 -178.7(4)
C35 O4 C33 C32 -62.1(4)
C19 O12 Li3 Eu1 33.0(6)
C19 O12 Li3 O6 90.6(12)
C19 O12 Li3 O11 25.6(5)
C19 O12 Li3 O20 -77.4(4)
C19 O12 Li3 O7 172.7(4)
F2 C37 C19 C20 170.4(12)
F2 C37 C19 O12 -8.0(13)
C16 O8 C14 C13 -52.7(10)
C16 O8 C14 O7 57.2(10)
F5 C37 C19 C20 -141.5(11)
F5 C37 C19 O12 40.2(12)
Li3 Eu1 O16 C4 75.6(5)
Li3 Eu1 O6 C13 -170.7(5)
Li3 Eu1 O1 C30 -18.3(5)
Li3 Eu1 O11 C21 -159.4(4)
Li3 Eu1 O10 C23 24.8(5)
Li3 Eu1 O10 C28 -171.1(3)
Li3 Eu1 O10 C22 -3.0(7)
Li3 Eu1 O2 C32 -168.9(4)
Li3 Eu1 O15 C2 -166.0(4)
Li3 Eu1 O5 C11 -21.4(6)
Li3 O6 C13 C12 171.5(5)
Li3 O6 C13 C15 3.6(7)
Li3 O6 C13 C14 -20.8(7)
Li3 O11 C21 C23 -171.0(5)
Li3 O11 C21 C20 19.3(6)
Li3 O11 C21 C22 -147.0(6)
Li3 O7 C15 C13 31.8(8)
Li3 O7 C15 O9 148.0(7)
Li3 O7 C14 C13 -8.7(8)
Li3 O7 C14 O8 -121.8(7)
Li3 O12 C19 C20 -16.6(7)
Li3 O12 C19 C37 161.5(4)
F7 C10 C11 C12 -35.9(16)
F7 C10 C11 O5 142.3(12)
F12 C10 C11 C12 125.9(11)
F12 C10 C11 O5 -55.9(13)
F6 C37 C19 C20 103.4(14)
F6 C37 C19 O12 -75.0(15)
F4 C37 C19 C20 -18.0(13)
F4 C37 C19 O12 163.6(12)
F8 C10 C11 C12 -159.2(19)
F8 C10 C11 O5 19(2)
C14 C13 C15 O7 68(2)
C14 C13 C15 O9 -50.6(18)
C14 O7 C15 C13 -84(2)
C14 O7 C15 O9 32.0(16)
C14 O7 Li3 Eu1 -14.1(7)
C14 O7 Li3 O6 0.3(6)
C14 O7 Li3 O11 -52.3(9)
C14 O7 Li3 O20 92.5(6)
C14 O7 Li3 O12 -161.0(6)
C6 C4 C3 C2 -169.2(8)
C6 C4 C5 O19 -72(3)
C6 C4 C5 O17 50(2)
C6 C4 C5 C8 165(3)
C6 O19 C5 C4 80(2)
C6 O19 C5 O17 -40(2)
C6 O19 C5 C8 -159(3)
C22 O10 C23 C21 81(2)
C22 O10 C23 C24 -155(3)
C22 O10 C23 O13 -38.2(18)
C22 C21 C23 O10 -73(2)
C22 C21 C23 C24 162(3)
C22 C21 C23 O13 44(2)
C22 C21 C20 C19 166.4(7)
C25 O14 C22 O10 -53(4)
C25 O14 C22 C21 58(4)
C25 O14 C22 C27 -180(5)
